data_4127841
loop_
_publ_author_name
'Meucci, Elizabeth A.'
'Ariafard, Alireza'
'Canty, Allan J.'
'Kampf, Jeff W.'
'Sanford, Melanie S.'

_publ_section_title
;
 Aryl-Fluoride Bond-Forming Reductive Elimination from Nickel(IV) Centers.
;
_journal_issue 33
_journal_name_full 'Journal of the American Chemical Society'
_journal_page_first 13261
_journal_page_last 13267
_journal_paper_doi 10.1021/jacs.9b06896
_journal_volume 141
_journal_year 2019
_chemical_formula_moiety 'C22 H16 N2 Ni, C4 H8 O'
_chemical_formula_sum 'C26 H24 N2 Ni O'
_chemical_formula_weight 439.18
_space_group_crystal_system triclinic
_space_group_IT_number 2
_space_group_name_Hall '-P 1'
_space_group_name_H-M_alt 'P -1'
_symmetry_space_group_name_Hall '-P 1'
_symmetry_space_group_name_H-M 'P -1'
_atom_sites_solution_hydrogens geom
_audit_creation_method SHELXL-2018/3
_cell_angle_alpha 83.059(5)
_cell_angle_beta 84.064(4)
_cell_angle_gamma 89.979(5)
_cell_formula_units_Z 4
_cell_length_a 9.2604(5)
_cell_length_b 9.8874(7)
_cell_length_c 22.7259(12)
_cell_measurement_reflns_used 9544
_cell_measurement_temperature 85(2)
_cell_measurement_theta_max 67.5750
_cell_measurement_theta_min 3.9270
_cell_volume 2054.3(2)
_computing_cell_refinement 'CrysAlisPro 1.171.38.41 (Rigaku OD, 2015)'
_computing_data_collection 'CrysAlisPro 1.171.38.41 (Rigaku OD, 2015)'
_computing_data_reduction 'CrysAlisPro 1.171.38.41 (Rigaku OD, 2015)'
_computing_molecular_graphics 'Bruker SHELXTL'
_computing_publication_material 'Bruker SHELXTL'
_computing_structure_refinement 'SHELXL-2018/3 (Sheldrick, 2008)'
_computing_structure_solution 'SHELXT (Sheldrick, 2014)'
_diffrn_ambient_temperature 85(2)
_diffrn_measured_fraction_theta_full 0.977
_diffrn_measured_fraction_theta_max 0.963
_diffrn_measurement_device_type 'Rigaku Saturn 944+ CCD'
_diffrn_measurement_method '\w scans'
_diffrn_radiation_type CuK\a
_diffrn_radiation_wavelength 1.54178
_diffrn_reflns_av_R_equivalents 0.0910
_diffrn_reflns_av_unetI/netI 0.0483
_diffrn_reflns_Laue_measured_fraction_full 0.977
_diffrn_reflns_Laue_measured_fraction_max 0.963
_diffrn_reflns_limit_h_max 11
_diffrn_reflns_limit_h_min -11
_diffrn_reflns_limit_k_max 11
_diffrn_reflns_limit_k_min -11
_diffrn_reflns_limit_l_max 27
_diffrn_reflns_limit_l_min -27
_diffrn_reflns_number 45995
_diffrn_reflns_point_group_measured_fraction_full 0.977
_diffrn_reflns_point_group_measured_fraction_max 0.963
_diffrn_reflns_theta_full 67.679
_diffrn_reflns_theta_max 69.565
_diffrn_reflns_theta_min 1.969
_diffrn_source 'micro-focus rotating anode'
_exptl_absorpt_coefficient_mu 1.512
_exptl_absorpt_correction_T_max 1.00000
_exptl_absorpt_correction_T_min 0.58178
_exptl_absorpt_correction_type multi-scan
_exptl_absorpt_process_details
; 
CrysAlisPro 1.171.38.41 (Rigaku Oxford Diffraction, 2015) 
Empirical absorption correction using spherical harmonics, 
 implemented in SCALE3 ABSPACK scaling algorithm. 
;
_exptl_crystal_colour blue
_exptl_crystal_density_diffrn 1.420
_exptl_crystal_description needle
_exptl_crystal_F_000 920
_exptl_crystal_size_max 0.130
_exptl_crystal_size_mid 0.050
_exptl_crystal_size_min 0.050
_refine_diff_density_max 0.561
_refine_diff_density_min -0.348
_refine_diff_density_rms 0.090
_refine_ls_extinction_method none
_refine_ls_goodness_of_fit_ref 1.041
_refine_ls_hydrogen_treatment constr
_refine_ls_matrix_type full
_refine_ls_number_parameters 542
_refine_ls_number_reflns 11755
_refine_ls_number_restraints 0
_refine_ls_restrained_S_all 1.041
_refine_ls_R_factor_all 0.0612
_refine_ls_R_factor_gt 0.0467
_refine_ls_shift/su_max 0.001
_refine_ls_shift/su_mean 0.000
_refine_ls_structure_factor_coef Fsqd
_refine_ls_weighting_details 'w=1/[\s^2^(Fo^2^)+(0.0750P)^2^] where P=(Fo^2^+2Fc^2^)/3'
_refine_ls_weighting_scheme calc
_refine_ls_wR_factor_gt 0.1211
_refine_ls_wR_factor_ref 0.1257
_reflns_Friedel_coverage 0.000
_reflns_number_gt 8701
_reflns_number_total 11755
_reflns_threshold_expression 'I > 2\s(I)'
_cod_data_source_file ja9b06896_si_001.cif
_cod_data_source_block em652a
_cod_database_code 4127841
_shelx_shelxl_version_number 2018/3
_shelx_space_group_comment
; 
The symmetry employed for this shelxl refinement is uniquely defined 
by the following loop, which should always be used as a source of 
symmetry information in preference to the above space-group names. 
They are only intended as comments. 
;

loop_
_space_group_symop_operation_xyz
'x, y, z'
'-x, -y, -z'

loop_
_atom_site_label
_atom_site_type_symbol
_atom_site_fract_x
_atom_site_fract_y
_atom_site_fract_z
_atom_site_U_iso_or_equiv
_atom_site_adp_type
_atom_site_occupancy
_atom_site_site_symmetry_order
_atom_site_calc_flag
_atom_site_refinement_flags_posn
_atom_site_refinement_flags_adp
Ni1 Ni 0.73986(6) 0.57357(6) 0.70514(2) 0.02368(16) Uani 1 1 d . .
Ni2 Ni 0.22184(6) 0.93217(6) 0.79912(2) 0.02303(16) Uani 1 1 d . .
N1 N 0.5329(3) 0.6139(3) 0.71391(12) 0.0255(6) Uani 1 1 d . .
N2 N 0.7122(3) 0.5503(3) 0.79266(12) 0.0233(6) Uani 1 1 d . .
N3 N 0.2264(3) 0.9504(3) 0.71197(12) 0.0237(6) Uani 1 1 d . .
N4 N 0.0176(3) 0.8871(3) 0.79495(12) 0.0254(6) Uani 1 1 d . .
C1 C 0.4444(4) 0.6196(4) 0.67028(15) 0.0259(7) Uani 1 1 d . .
H1 H 0.486442 0.629997 0.630035 0.031 Uiso 1 1 calc R U
C2 C 0.2949(4) 0.6110(4) 0.68156(17) 0.0305(8) Uani 1 1 d . .
H2 H 0.236190 0.614801 0.649511 0.037 Uiso 1 1 calc R U
C3 C 0.2317(4) 0.5969(4) 0.73945(16) 0.0295(8) Uani 1 1 d . .
H3 H 0.129026 0.592968 0.747870 0.035 Uiso 1 1 calc R U
C4 C 0.3203(4) 0.5884(4) 0.78545(16) 0.0280(8) Uani 1 1 d . .
H4 H 0.278883 0.577262 0.825794 0.034 Uiso 1 1 calc R U
C5 C 0.4698(4) 0.5964(4) 0.77187(14) 0.0242(7) Uani 1 1 d . .
C6 C 0.5751(3) 0.5789(4) 0.81606(15) 0.0240(7) Uani 1 1 d . .
C7 C 0.5419(4) 0.5916(4) 0.87577(15) 0.0274(8) Uani 1 1 d . .
H7 H 0.445752 0.611875 0.890786 0.033 Uiso 1 1 calc R U
C8 C 0.6504(4) 0.5745(4) 0.91350(15) 0.0284(8) Uani 1 1 d . .
H8 H 0.629533 0.581921 0.954790 0.034 Uiso 1 1 calc R U
C9 C 0.7900(4) 0.5464(4) 0.89025(15) 0.0277(8) Uani 1 1 d . .
H9 H 0.866329 0.534615 0.915245 0.033 Uiso 1 1 calc R U
C10 C 0.8161(4) 0.5357(4) 0.82983(14) 0.0247(7) Uani 1 1 d . .
H10 H 0.912105 0.517192 0.814006 0.030 Uiso 1 1 calc R U
C11 C 0.7905(3) 0.6559(4) 0.62564(14) 0.0249(7) Uani 1 1 d . .
C12 C 0.7289(4) 0.7720(4) 0.59843(15) 0.0271(8) Uani 1 1 d . .
H12 H 0.645745 0.809456 0.618289 0.033 Uiso 1 1 calc R U
C13 C 0.7858(4) 0.8348(4) 0.54295(15) 0.0290(8) Uani 1 1 d . .
H13 H 0.741799 0.914533 0.525455 0.035 Uiso 1 1 calc R U
C14 C 0.9071(4) 0.7814(4) 0.51291(15) 0.0301(8) Uani 1 1 d . .
H14 H 0.945143 0.823613 0.474677 0.036 Uiso 1 1 calc R U
C15 C 0.9722(4) 0.6661(4) 0.53911(15) 0.0295(8) Uani 1 1 d . .
H15 H 1.054914 0.629085 0.518728 0.035 Uiso 1 1 calc R U
C16 C 0.9163(4) 0.6044(4) 0.59528(14) 0.0254(7) Uani 1 1 d . .
C17 C 0.9769(3) 0.4882(4) 0.63070(15) 0.0261(7) Uani 1 1 d . .
C18 C 1.0884(4) 0.4022(4) 0.61102(16) 0.0283(8) Uani 1 1 d . .
H18 H 1.134726 0.419181 0.571503 0.034 Uiso 1 1 calc R U
C19 C 1.1307(4) 0.2928(4) 0.64939(17) 0.0307(8) Uani 1 1 d . .
H19 H 1.207095 0.235570 0.636550 0.037 Uiso 1 1 calc R U
C20 C 1.0607(4) 0.2678(4) 0.70642(16) 0.0304(8) Uani 1 1 d . .
H20 H 1.089039 0.192538 0.732661 0.036 Uiso 1 1 calc R U
C21 C 0.9483(4) 0.3521(4) 0.72610(15) 0.0265(7) Uani 1 1 d . .
H21 H 0.900164 0.331459 0.765162 0.032 Uiso 1 1 calc R U
C22 C 0.9057(4) 0.4656(4) 0.68948(14) 0.0251(7) Uani 1 1 d . .
C23 C 0.3453(4) 0.9665(4) 0.67197(15) 0.0260(7) Uani 1 1 d . .
H23 H 0.435489 0.987990 0.685314 0.031 Uiso 1 1 calc R U
C24 C 0.3409(4) 0.9527(4) 0.61198(15) 0.0279(8) Uani 1 1 d . .
H24 H 0.426487 0.966013 0.584926 0.033 Uiso 1 1 calc R U
C25 C 0.2113(4) 0.9197(4) 0.59219(15) 0.0282(8) Uani 1 1 d . .
H25 H 0.206091 0.909629 0.551412 0.034 Uiso 1 1 calc R U
C26 C 0.0881(4) 0.9013(4) 0.63298(15) 0.0273(8) Uani 1 1 d . .
H26 H -0.002356 0.877518 0.620493 0.033 Uiso 1 1 calc R U
C27 C 0.0988(4) 0.9179(4) 0.69193(15) 0.0241(7) Uani 1 1 d . .
C28 C -0.0230(4) 0.8987(4) 0.73911(14) 0.0241(7) Uani 1 1 d . .
C29 C -0.1684(4) 0.9009(4) 0.72839(15) 0.0267(7) Uani 1 1 d . .
H29 H -0.194698 0.907354 0.688839 0.032 Uiso 1 1 calc R U
C30 C -0.2745(4) 0.8934(4) 0.77684(17) 0.0288(8) Uani 1 1 d . .
H30 H -0.374618 0.895304 0.770908 0.035 Uiso 1 1 calc R U
C31 C -0.2323(4) 0.8833(4) 0.83316(16) 0.0267(8) Uani 1 1 d . .
H31 H -0.303174 0.878182 0.866715 0.032 Uiso 1 1 calc R U
C32 C -0.0872(4) 0.8807(4) 0.84111(15) 0.0256(7) Uani 1 1 d . .
H32 H -0.059750 0.874155 0.880484 0.031 Uiso 1 1 calc R U
C33 C 0.3806(3) 1.0459(4) 0.80886(14) 0.0239(7) Uani 1 1 d . .
C34 C 0.4340(3) 1.1585(4) 0.76990(15) 0.0253(7) Uani 1 1 d . .
H34 H 0.395926 1.177935 0.732585 0.030 Uiso 1 1 calc R U
C35 C 0.5413(4) 1.2429(4) 0.78420(15) 0.0275(8) Uani 1 1 d . .
H35 H 0.577427 1.317757 0.756404 0.033 Uiso 1 1 calc R U
C36 C 0.5962(3) 1.2183(4) 0.83890(15) 0.0265(8) Uani 1 1 d . .
H36 H 0.670726 1.275448 0.848356 0.032 Uiso 1 1 calc R U
C37 C 0.5423(3) 1.1107(4) 0.87963(15) 0.0256(7) Uani 1 1 d . .
H37 H 0.578170 1.095067 0.917507 0.031 Uiso 1 1 calc R U
C38 C 0.4353(3) 1.0251(4) 0.86522(14) 0.0237(7) Uani 1 1 d . .
C39 C 0.3646(4) 0.9102(3) 0.90397(14) 0.0238(7) Uani 1 1 d . .
C40 C 0.4031(4) 0.8547(4) 0.95929(14) 0.0263(7) Uani 1 1 d . .
H40 H 0.482510 0.892505 0.975375 0.032 Uiso 1 1 calc R U
C41 C 0.3260(4) 0.7444(4) 0.99110(14) 0.0277(8) Uani 1 1 d . .
H41 H 0.351092 0.707557 1.029226 0.033 Uiso 1 1 calc R U
C42 C 0.2118(4) 0.6882(4) 0.96666(15) 0.0270(8) Uani 1 1 d . .
H42 H 0.158888 0.612324 0.988124 0.032 Uiso 1 1 calc R U
C43 C 0.1742(4) 0.7426(4) 0.91066(14) 0.0271(7) Uani 1 1 d . .
H43 H 0.097917 0.700990 0.894120 0.033 Uiso 1 1 calc R U
C44 C 0.2463(3) 0.8569(4) 0.87836(14) 0.0230(7) Uani 1 1 d . .
C45 C 0.2261(4) 0.3342(5) 0.9204(2) 0.0434(10) Uani 1 1 d . .
H45A H 0.267244 0.410584 0.937986 0.052 Uiso 1 1 calc R U
H45B H 0.298376 0.306479 0.888980 0.052 Uiso 1 1 calc R U
C46 C 0.1851(4) 0.2153(4) 0.96780(17) 0.0394(9) Uani 1 1 d . .
H46A H 0.151041 0.247191 1.006456 0.047 Uiso 1 1 calc R U
H46B H 0.268078 0.153488 0.973206 0.047 Uiso 1 1 calc R U
C47 C 0.0617(4) 0.1449(4) 0.94215(18) 0.0398(9) Uani 1 1 d . .
H47A H 0.093714 0.056610 0.929204 0.048 Uiso 1 1 calc R U
H47B H -0.024093 0.128903 0.972037 0.048 Uiso 1 1 calc R U
C48 C 0.0273(5) 0.2441(5) 0.8895(2) 0.0480(11) Uani 1 1 d . .
H48A H 0.067437 0.211856 0.851693 0.058 Uiso 1 1 calc R U
H48B H -0.079080 0.253814 0.889239 0.058 Uiso 1 1 calc R U
C49 C 0.4181(5) 0.7176(5) 0.4871(2) 0.0494(11) Uani 1 1 d . .
H49A H 0.361399 0.682372 0.525230 0.059 Uiso 1 1 calc R U
H49B H 0.518047 0.738545 0.495322 0.059 Uiso 1 1 calc R U
C50 C 0.4210(5) 0.6125(5) 0.44385(19) 0.0469(10) Uani 1 1 d . .
H50A H 0.516130 0.566775 0.440640 0.056 Uiso 1 1 calc R U
H50B H 0.343529 0.542856 0.456294 0.056 Uiso 1 1 calc R U
C51 C 0.3954(5) 0.6946(5) 0.38611(18) 0.0428(10) Uani 1 1 d . .
H51A H 0.487646 0.731955 0.364278 0.051 Uiso 1 1 calc R U
H51B H 0.346285 0.639418 0.360354 0.051 Uiso 1 1 calc R U
C52 C 0.2994(5) 0.8061(5) 0.40606(19) 0.0456(10) Uani 1 1 d . .
H52A H 0.306970 0.887273 0.375728 0.055 Uiso 1 1 calc R U
H52B H 0.196726 0.775112 0.413359 0.055 Uiso 1 1 calc R U
O1 O 0.0936(3) 0.3728(3) 0.89648(13) 0.0430(7) Uani 1 1 d . .
O2 O 0.3528(3) 0.8368(3) 0.46091(12) 0.0473(7) Uani 1 1 d . .

loop_
_atom_site_aniso_label
_atom_site_aniso_U_11
_atom_site_aniso_U_22
_atom_site_aniso_U_33
_atom_site_aniso_U_23
_atom_site_aniso_U_13
_atom_site_aniso_U_12
Ni1 0.0249(3) 0.0252(4) 0.0217(3) -0.0064(2) -0.0013(2) 0.0025(3)
Ni2 0.0244(3) 0.0250(4) 0.0206(3) -0.0066(2) -0.0018(2) -0.0004(3)
N1 0.0313(15) 0.0212(17) 0.0249(14) -0.0072(12) -0.0028(11) 0.0026(12)
N2 0.0247(13) 0.0197(16) 0.0256(14) -0.0054(11) -0.0001(11) 0.0006(12)
N3 0.0267(14) 0.0196(16) 0.0252(14) -0.0056(11) -0.0008(11) 0.0018(12)
N4 0.0326(15) 0.0216(17) 0.0226(14) -0.0068(12) -0.0006(11) -0.0004(12)
C1 0.0287(17) 0.025(2) 0.0255(16) -0.0103(14) -0.0026(13) 0.0011(14)
C2 0.0285(18) 0.027(2) 0.039(2) -0.0106(17) -0.0138(15) 0.0064(15)
C3 0.0272(16) 0.023(2) 0.0386(19) -0.0073(15) -0.0030(15) 0.0004(15)
C4 0.0290(18) 0.024(2) 0.0306(18) -0.0068(15) 0.0017(14) 0.0004(15)
C5 0.0262(16) 0.0214(19) 0.0259(16) -0.0080(14) -0.0013(13) 0.0021(14)
C6 0.0273(16) 0.019(2) 0.0255(16) -0.0060(14) 0.0013(13) -0.0012(13)
C7 0.0292(17) 0.026(2) 0.0268(17) -0.0079(15) 0.0019(14) -0.0001(14)
C8 0.0334(18) 0.030(2) 0.0223(16) -0.0072(15) -0.0004(13) 0.0001(15)
C9 0.0304(17) 0.026(2) 0.0272(17) -0.0044(15) -0.0042(14) -0.0011(15)
C10 0.0277(16) 0.023(2) 0.0237(16) -0.0040(14) -0.0022(13) 0.0007(14)
C11 0.0256(17) 0.028(2) 0.0229(16) -0.0107(14) -0.0014(12) -0.0007(14)
C12 0.0303(17) 0.026(2) 0.0264(16) -0.0101(15) -0.0032(13) 0.0013(14)
C13 0.0364(18) 0.026(2) 0.0257(16) -0.0066(15) -0.0061(14) 0.0032(16)
C14 0.0388(19) 0.032(2) 0.0203(16) -0.0058(15) -0.0020(14) 0.0001(16)
C15 0.0327(17) 0.034(2) 0.0233(16) -0.0123(15) 0.0005(14) 0.0021(15)
C16 0.0301(17) 0.023(2) 0.0246(16) -0.0097(14) -0.0041(13) -0.0005(14)
C17 0.0271(16) 0.025(2) 0.0280(17) -0.0114(14) -0.0022(13) -0.0001(14)
C18 0.0278(17) 0.030(2) 0.0297(18) -0.0144(16) -0.0022(13) 0.0038(15)
C19 0.0306(18) 0.029(2) 0.0350(19) -0.0145(16) -0.0028(14) 0.0042(15)
C20 0.0341(18) 0.025(2) 0.0343(19) -0.0101(16) -0.0074(15) 0.0043(15)
C21 0.0294(17) 0.026(2) 0.0258(16) -0.0086(14) -0.0033(13) 0.0018(14)
C22 0.0265(16) 0.026(2) 0.0246(15) -0.0100(14) -0.0045(13) 0.0002(14)
C23 0.0273(17) 0.022(2) 0.0286(17) -0.0059(14) -0.0001(13) 0.0009(14)
C24 0.0312(18) 0.027(2) 0.0250(17) -0.0063(15) 0.0022(14) 0.0025(15)
C25 0.0375(19) 0.025(2) 0.0226(16) -0.0057(14) -0.0025(14) 0.0020(15)
C26 0.0323(18) 0.027(2) 0.0246(16) -0.0074(14) -0.0056(14) 0.0039(15)
C27 0.0264(16) 0.020(2) 0.0270(17) -0.0085(14) -0.0022(13) 0.0031(14)
C28 0.0286(17) 0.0203(19) 0.0249(16) -0.0094(13) -0.0029(13) -0.0001(14)
C29 0.0296(17) 0.023(2) 0.0293(17) -0.0094(15) -0.0050(14) 0.0001(14)
C30 0.0227(16) 0.021(2) 0.042(2) -0.0003(16) -0.0066(15) 0.0016(15)
C31 0.0257(16) 0.024(2) 0.0309(18) -0.0078(15) 0.0005(14) 0.0037(14)
C32 0.0291(17) 0.023(2) 0.0249(16) -0.0056(14) 0.0018(13) 0.0011(14)
C33 0.0243(15) 0.025(2) 0.0227(15) -0.0078(14) -0.0001(13) 0.0034(14)
C34 0.0264(16) 0.025(2) 0.0253(16) -0.0077(14) -0.0021(13) 0.0000(14)
C35 0.0308(17) 0.023(2) 0.0293(18) -0.0064(15) 0.0000(14) 0.0005(14)
C36 0.0247(16) 0.027(2) 0.0293(17) -0.0113(15) -0.0013(13) -0.0030(14)
C37 0.0276(16) 0.025(2) 0.0263(16) -0.0118(14) -0.0035(13) 0.0031(14)
C38 0.0258(16) 0.0222(19) 0.0236(15) -0.0092(13) 0.0017(12) 0.0029(14)
C39 0.0275(16) 0.0216(19) 0.0234(15) -0.0104(13) 0.0014(13) 0.0030(14)
C40 0.0309(17) 0.026(2) 0.0237(16) -0.0104(14) -0.0025(13) 0.0022(14)
C41 0.0355(18) 0.028(2) 0.0201(16) -0.0070(14) -0.0012(14) 0.0013(15)
C42 0.0326(18) 0.024(2) 0.0236(16) -0.0063(14) 0.0035(13) -0.0003(14)
C43 0.0278(17) 0.030(2) 0.0243(16) -0.0088(14) 0.0013(13) 0.0025(15)
C44 0.0260(16) 0.022(2) 0.0218(16) -0.0095(14) -0.0002(12) 0.0025(13)
C45 0.037(2) 0.041(3) 0.052(2) -0.011(2) 0.0000(18) 0.0032(18)
C46 0.042(2) 0.044(3) 0.035(2) -0.0141(18) -0.0056(17) 0.0057(19)
C47 0.040(2) 0.037(3) 0.044(2) -0.0110(18) -0.0025(17) 0.0056(17)
C48 0.042(2) 0.057(3) 0.047(2) -0.012(2) -0.0108(19) 0.003(2)
C49 0.065(3) 0.048(3) 0.041(2) -0.019(2) -0.015(2) 0.016(2)
C50 0.062(3) 0.037(3) 0.045(2) -0.014(2) -0.009(2) 0.005(2)
C51 0.048(2) 0.048(3) 0.033(2) -0.0138(19) 0.0003(18) -0.008(2)
C52 0.051(2) 0.044(3) 0.042(2) -0.0114(19) -0.0011(19) 0.000(2)
O1 0.0397(14) 0.0375(18) 0.0501(16) -0.0026(13) 0.0000(12) 0.0061(13)
O2 0.0697(19) 0.0379(18) 0.0360(15) -0.0126(13) -0.0049(13) 0.0144(14)

loop_
_atom_type_symbol
_atom_type_description
_atom_type_scat_dispersion_real
_atom_type_scat_dispersion_imag
_atom_type_scat_source
C C 0.0181 0.0091 'International Tables Vol C Tables 4.2.6.8 and 6.1.1.4'
H H 0.0000 0.0000 'International Tables Vol C Tables 4.2.6.8 and 6.1.1.4'
N N 0.0311 0.0180 'International Tables Vol C Tables 4.2.6.8 and 6.1.1.4'
O O 0.0492 0.0322 'International Tables Vol C Tables 4.2.6.8 and 6.1.1.4'
Ni Ni -3.0029 0.5091 'International Tables Vol C Tables 4.2.6.8 and 6.1.1.4'

loop_
_geom_angle_atom_site_label_1
_geom_angle_atom_site_label_2
_geom_angle_atom_site_label_3
_geom_angle
C22 Ni1 C11 83.83(14)
C22 Ni1 N1 155.78(14)
C11 Ni1 N1 99.84(13)
C22 Ni1 N2 102.02(13)
C11 Ni1 N2 160.02(14)
N1 Ni1 N2 82.72(12)
C33 Ni2 C44 83.66(14)
C33 Ni2 N4 155.65(13)
C44 Ni2 N4 101.00(13)
C33 Ni2 N3 101.44(13)
C44 Ni2 N3 160.37(13)
N4 Ni2 N3 82.23(11)
C1 N1 C5 117.6(3)
C1 N1 Ni1 125.6(2)
C5 N1 Ni1 114.2(2)
C10 N2 C6 117.7(3)
C10 N2 Ni1 127.0(2)
C6 N2 Ni1 114.0(2)
C23 N3 C27 117.7(3)
C23 N3 Ni2 126.8(2)
C27 N3 Ni2 114.3(2)
C32 N4 C28 118.2(3)
C32 N4 Ni2 125.0(2)
C28 N4 Ni2 114.5(2)
N1 C1 C2 122.8(3)
C3 C2 C1 119.6(3)
C2 C3 C4 119.0(3)
C5 C4 C3 119.3(3)
N1 C5 C4 121.7(3)
N1 C5 C6 113.6(3)
C4 C5 C6 124.6(3)
N2 C6 C7 122.2(3)
N2 C6 C5 113.8(3)
C7 C6 C5 124.0(3)
C6 C7 C8 119.2(3)
C7 C8 C9 119.2(3)
C8 C9 C10 118.7(3)
N2 C10 C9 123.1(3)
C12 C11 C16 117.7(3)
C12 C11 Ni1 125.9(2)
C16 C11 Ni1 115.7(3)
C13 C12 C11 121.7(3)
C12 C13 C14 120.2(3)
C15 C14 C13 119.6(3)
C14 C15 C16 120.1(3)
C15 C16 C11 120.7(3)
C15 C16 C17 127.0(3)
C11 C16 C17 112.2(3)
C18 C17 C22 121.3(3)
C18 C17 C16 126.7(3)
C22 C17 C16 111.9(3)
C19 C18 C17 120.0(3)
C20 C19 C18 119.4(3)
C19 C20 C21 120.9(4)
C22 C21 C20 121.4(3)
C21 C22 C17 116.9(3)
C21 C22 Ni1 126.2(2)
C17 C22 Ni1 115.9(3)
N3 C23 C24 122.5(3)
C25 C24 C23 119.3(3)
C24 C25 C26 118.8(3)
C27 C26 C25 119.2(3)
N3 C27 C26 122.4(3)
N3 C27 C28 113.5(3)
C26 C27 C28 124.1(3)
N4 C28 C29 122.0(3)
N4 C28 C27 114.0(3)
C29 C28 C27 123.9(3)
C30 C29 C28 118.6(3)
C31 C30 C29 118.9(3)
C30 C31 C32 120.0(3)
N4 C32 C31 122.3(3)
C34 C33 C38 117.1(3)
C34 C33 Ni2 126.4(2)
C38 C33 Ni2 115.8(2)
C35 C34 C33 121.6(3)
C36 C35 C34 120.2(3)
C37 C36 C35 119.9(3)
C36 C37 C38 120.0(3)
C37 C38 C33 121.0(3)
C37 C38 C39 126.5(3)
C33 C38 C39 112.5(3)
C40 C39 C44 121.7(3)
C40 C39 C38 126.7(3)
C44 C39 C38 111.7(3)
C41 C40 C39 120.3(3)
C40 C41 C42 119.4(3)
C41 C42 C43 120.4(3)
C42 C43 C44 121.7(3)
C43 C44 C39 116.5(3)
C43 C44 Ni2 126.8(3)
C39 C44 Ni2 116.0(2)
O1 C45 C46 104.9(3)
C45 C46 C47 102.7(3)
C48 C47 C46 104.2(4)
O1 C48 C47 106.4(3)
O2 C49 C50 107.9(3)
C51 C50 C49 103.5(4)
C52 C51 C50 102.6(3)
O2 C52 C51 104.6(3)
C45 O1 C48 103.6(3)
C49 O2 C52 108.0(3)

loop_
_geom_bond_atom_site_label_1
_geom_bond_atom_site_label_2
_geom_bond_distance
Ni1 C22 1.898(3)
Ni1 C11 1.902(3)
Ni1 N1 1.952(3)
Ni1 N2 1.964(3)
Ni2 C33 1.898(4)
Ni2 C44 1.900(3)
Ni2 N4 1.957(3)
Ni2 N3 1.963(3)
N1 C1 1.346(4)
N1 C5 1.375(4)
N2 C10 1.341(4)
N2 C6 1.368(4)
N3 C23 1.350(4)
N3 C27 1.361(4)
N4 C32 1.349(4)
N4 C28 1.352(4)
C1 C2 1.382(5)
C2 C3 1.374(5)
C3 C4 1.389(5)
C4 C5 1.388(5)
C5 C6 1.466(5)
C6 C7 1.381(5)
C7 C8 1.385(5)
C8 C9 1.386(5)
C9 C10 1.386(5)
C11 C12 1.388(5)
C11 C16 1.418(5)
C12 C13 1.388(5)
C13 C14 1.391(5)
C14 C15 1.389(5)
C15 C16 1.394(5)
C16 C17 1.467(5)
C17 C18 1.409(5)
C17 C22 1.420(5)
C18 C19 1.388(6)
C19 C20 1.382(5)
C20 C21 1.404(5)
C21 C22 1.396(5)
C23 C24 1.391(5)
C24 C25 1.378(5)
C25 C26 1.391(5)
C26 C27 1.383(5)
C27 C28 1.469(5)
C28 C29 1.393(5)
C29 C30 1.393(5)
C30 C31 1.369(5)
C31 C32 1.374(5)
C33 C34 1.392(5)
C33 C38 1.418(5)
C34 C35 1.387(5)
C35 C36 1.385(5)
C36 C37 1.380(5)
C37 C38 1.393(5)
C38 C39 1.461(5)
C39 C40 1.391(5)
C39 C44 1.423(5)
C40 C41 1.388(5)
C41 C42 1.391(5)
C42 C43 1.399(5)
C43 C44 1.400(5)
C45 O1 1.426(5)
C45 C46 1.516(6)
C46 C47 1.539(6)
C47 C48 1.513(6)
C48 O1 1.445(6)
C49 O2 1.419(5)
C49 C50 1.513(6)
C50 C51 1.498(7)
C51 C52 1.500(6)
C52 O2 1.453(5)

loop_
_geom_torsion_atom_site_label_1
_geom_torsion_atom_site_label_2
_geom_torsion_atom_site_label_3
_geom_torsion_atom_site_label_4
_geom_torsion
C5 N1 C1 C2 1.1(5)
Ni1 N1 C1 C2 161.6(3)
N1 C1 C2 C3 0.4(6)
C1 C2 C3 C4 -1.5(6)
C2 C3 C4 C5 0.9(5)
C1 N1 C5 C4 -1.7(5)
Ni1 N1 C5 C4 -164.3(3)
C1 N1 C5 C6 174.7(3)
Ni1 N1 C5 C6 12.0(4)
C3 C4 C5 N1 0.7(5)
C3 C4 C5 C6 -175.3(3)
C10 N2 C6 C7 -0.6(5)
Ni1 N2 C6 C7 -168.4(3)
C10 N2 C6 C5 178.5(3)
Ni1 N2 C6 C5 10.7(4)
N1 C5 C6 N2 -14.9(4)
C4 C5 C6 N2 161.3(3)
N1 C5 C6 C7 164.2(3)
C4 C5 C6 C7 -19.6(6)
N2 C6 C7 C8 -0.2(6)
C5 C6 C7 C8 -179.2(3)
C6 C7 C8 C9 0.6(6)
C7 C8 C9 C10 -0.3(6)
C6 N2 C10 C9 1.0(5)
Ni1 N2 C10 C9 167.0(3)
C8 C9 C10 N2 -0.5(6)
C16 C11 C12 C13 1.2(5)
Ni1 C11 C12 C13 171.4(3)
C11 C12 C13 C14 0.4(5)
C12 C13 C14 C15 -0.9(5)
C13 C14 C15 C16 -0.1(5)
C14 C15 C16 C11 1.8(5)
C14 C15 C16 C17 -175.8(3)
C12 C11 C16 C15 -2.3(5)
Ni1 C11 C16 C15 -173.5(3)
C12 C11 C16 C17 175.6(3)
Ni1 C11 C16 C17 4.5(4)
C15 C16 C17 C18 -11.5(6)
C11 C16 C17 C18 170.7(3)
C15 C16 C17 C22 170.7(3)
C11 C16 C17 C22 -7.1(4)
C22 C17 C18 C19 0.0(5)
C16 C17 C18 C19 -177.6(3)
C17 C18 C19 C20 1.2(5)
C18 C19 C20 C21 -0.4(5)
C19 C20 C21 C22 -1.6(5)
C20 C21 C22 C17 2.7(5)
C20 C21 C22 Ni1 170.6(3)
C18 C17 C22 C21 -1.9(5)
C16 C17 C22 C21 176.1(3)
C18 C17 C22 Ni1 -171.1(3)
C16 C17 C22 Ni1 6.8(4)
C11 Ni1 C22 C21 -171.7(3)
N1 Ni1 C22 C21 -71.4(5)
N2 Ni1 C22 C21 27.7(3)
C11 Ni1 C22 C17 -3.6(3)
N1 Ni1 C22 C17 96.7(4)
N2 Ni1 C22 C17 -164.2(2)
C27 N3 C23 C24 0.8(5)
Ni2 N3 C23 C24 167.5(3)
N3 C23 C24 C25 -0.9(6)
C23 C24 C25 C26 0.1(5)
C24 C25 C26 C27 0.6(5)
C23 N3 C27 C26 0.1(5)
Ni2 N3 C27 C26 -168.3(3)
C23 N3 C27 C28 178.3(3)
Ni2 N3 C27 C28 9.9(4)
C25 C26 C27 N3 -0.8(6)
C25 C26 C27 C28 -178.8(3)
C32 N4 C28 C29 -1.5(5)
Ni2 N4 C28 C29 -165.2(3)
C32 N4 C28 C27 174.5(3)
Ni2 N4 C28 C27 10.8(4)
N3 C27 C28 N4 -13.6(4)
C26 C27 C28 N4 164.6(3)
N3 C27 C28 C29 162.3(3)
C26 C27 C28 C29 -19.5(6)
N4 C28 C29 C30 1.2(5)
C27 C28 C29 C30 -174.4(3)
C28 C29 C30 C31 -0.4(5)
C29 C30 C31 C32 0.0(5)
C28 N4 C32 C31 1.1(5)
Ni2 N4 C32 C31 162.9(3)
C30 C31 C32 N4 -0.3(6)
C44 Ni2 C33 C34 -171.4(3)
N4 Ni2 C33 C34 -68.6(4)
N3 Ni2 C33 C34 27.8(3)
C44 Ni2 C33 C38 -1.0(2)
N4 Ni2 C33 C38 101.7(4)
N3 Ni2 C33 C38 -161.8(2)
C38 C33 C34 C35 3.2(5)
Ni2 C33 C34 C35 173.4(3)
C33 C34 C35 C36 -1.5(5)
C34 C35 C36 C37 -0.9(5)
C35 C36 C37 C38 1.5(5)
C36 C37 C38 C33 0.4(5)
C36 C37 C38 C39 -178.0(3)
C34 C33 C38 C37 -2.6(5)
Ni2 C33 C38 C37 -173.9(2)
C34 C33 C38 C39 176.0(3)
Ni2 C33 C38 C39 4.7(4)
C37 C38 C39 C40 -8.6(5)
C33 C38 C39 C40 173.0(3)
C37 C38 C39 C44 171.6(3)
C33 C38 C39 C44 -6.9(4)
C44 C39 C40 C41 0.2(5)
C38 C39 C40 C41 -179.6(3)
C39 C40 C41 C42 1.2(5)
C40 C41 C42 C43 -0.3(5)
C41 C42 C43 C44 -2.0(5)
C42 C43 C44 C39 3.3(5)
C42 C43 C44 Ni2 173.4(2)
C40 C39 C44 C43 -2.4(5)
C38 C39 C44 C43 177.5(3)
C40 C39 C44 Ni2 -173.5(3)
C38 C39 C44 Ni2 6.3(4)
C33 Ni2 C44 C43 -173.2(3)
N4 Ni2 C44 C43 31.0(3)
N3 Ni2 C44 C43 -66.8(5)
C33 Ni2 C44 C39 -3.1(2)
N4 Ni2 C44 C39 -158.9(2)
N3 Ni2 C44 C39 103.4(4)
O1 C45 C46 C47 33.0(4)
C45 C46 C47 C48 -10.1(4)
C46 C47 C48 O1 -15.6(4)
O2 C49 C50 C51 16.5(5)
C49 C50 C51 C52 -31.9(5)
C50 C51 C52 O2 36.6(4)
C46 C45 O1 C48 -43.8(4)
C47 C48 O1 C45 37.0(4)
C50 C49 O2 C52 6.5(5)
C51 C52 O2 C49 -27.1(4)
